data_4334207
loop_
_publ_author_name
'Matthew B. Chambers'
'Stanislav Groysman'
'Dino Villagr\'an'
'Daniel G. Nocera'

_publ_section_title
;
 Iron in a Trigonal Tris(alkoxide) Ligand Environment
;
_journal_name_full 'Inorganic Chemistry'
_journal_page_first 3159
_journal_page_last 3169
_journal_paper_doi 10.1021/ic302634q
_journal_volume 52
_journal_year 2013
_chemical_formula_moiety 'C52 H105 O13 N Fe K'
_chemical_formula_sum 'C52 H105 Fe K N O13'
_chemical_formula_weight 1047.32
_chemical_name_common Fe(ditox)3(ACN)_K(15C5)2
_chemical_name_systematic
; 
 ? 
;
_space_group_IT_number 14
_symmetry_cell_setting monoclinic
_symmetry_space_group_name_Hall '-P 2yn'
_symmetry_space_group_name_H-M 'P 1 21/n 1'
_atom_sites_solution_hydrogens geom
_atom_sites_solution_primary direct
_atom_sites_solution_secondary difmap
_audit_creation_method SHELXL-97
_cell_angle_alpha 90.00
_cell_angle_beta 113.6920(10)
_cell_angle_gamma 90.00
_cell_formula_units_Z 4
_cell_length_a 20.2143(10)
_cell_length_b 15.1166(7)
_cell_length_c 20.8828(10)
_cell_measurement_temperature 100(2)
_cell_volume 5843.4(5)
_computing_cell_refinement 'Bruker SAINT'
_computing_data_collection 'Bruker APEX2'
_computing_data_reduction 'Bruker SAINT'
_computing_molecular_graphics 'Bruker SHELXTL'
_computing_publication_material 'Bruker SHELXTL'
_computing_structure_refinement 'SHELXL-97 (Sheldrick, 2008)'
_computing_structure_solution 'SHELXS-97 (Sheldrick, 2008)'
_diffrn_ambient_temperature 100(2)
_diffrn_measured_fraction_theta_full 1.000
_diffrn_measured_fraction_theta_max 1.000
_diffrn_measurement_device_type 'Bruker APEX-II CCD'
_diffrn_measurement_method '\f and \w scans'
_diffrn_radiation_monochromator graphite
_diffrn_radiation_source 'fine-focus sealed tube'
_diffrn_radiation_type MoK\a
_diffrn_radiation_wavelength 0.71073
_diffrn_reflns_av_R_equivalents 0.0377
_diffrn_reflns_av_sigmaI/netI 0.0501
_diffrn_reflns_limit_h_max 17
_diffrn_reflns_limit_h_min -24
_diffrn_reflns_limit_k_max 13
_diffrn_reflns_limit_k_min -17
_diffrn_reflns_limit_l_max 27
_diffrn_reflns_limit_l_min -1
_diffrn_reflns_number 10200
_diffrn_reflns_theta_full 25.35
_diffrn_reflns_theta_max 25.35
_diffrn_reflns_theta_min 1.81
_exptl_absorpt_coefficient_mu 0.386
_exptl_absorpt_correction_T_max 0.9257
_exptl_absorpt_correction_T_min 0.9257
_exptl_absorpt_correction_type empirical
_exptl_absorpt_process_details SADABS
_exptl_crystal_colour Yellow
_exptl_crystal_density_diffrn 1.190
_exptl_crystal_description Blcok
_exptl_crystal_F_000 2292
_exptl_crystal_size_max 0.4
_exptl_crystal_size_mid 0.2
_exptl_crystal_size_min 0.2
_refine_diff_density_max 0.369
_refine_diff_density_min -0.222
_refine_diff_density_rms 0.041
_refine_ls_extinction_method none
_refine_ls_goodness_of_fit_ref 0.987
_refine_ls_hydrogen_treatment constr
_refine_ls_matrix_type full
_refine_ls_number_parameters 634
_refine_ls_number_reflns 6337
_refine_ls_number_restraints 608
_refine_ls_restrained_S_all 0.943
_refine_ls_R_factor_all 0.0557
_refine_ls_R_factor_gt 0.0393
_refine_ls_shift/su_max 0.001
_refine_ls_shift/su_mean 0.000
_refine_ls_structure_factor_coef Fsqd
_refine_ls_weighting_details 'calc w=1/[\s^2^(Fo^2^)+(0.0603P)^2^+0.0000P] where P=(Fo^2^+2Fc^2^)/3'
_refine_ls_weighting_scheme calc
_refine_ls_wR_factor_gt 0.0997
_refine_ls_wR_factor_ref 0.1073
_reflns_number_gt 4770
_reflns_number_total 9637
_reflns_threshold_expression >2sigma(I)
_cod_data_source_file ic302634q_si_002_11.cif
_cod_data_source_block cmpd_10_Fe(ditox)3(CH2CN)_K(15C5)2
_cod_database_code 4334207

loop_
_symmetry_equiv_pos_as_xyz
'x, y, z'
'-x+1/2, y+1/2, -z+1/2'
'-x, -y, -z'
'x-1/2, -y-1/2, z-1/2'

loop_
_atom_site_label
_atom_site_type_symbol
_atom_site_fract_x
_atom_site_fract_y
_atom_site_fract_z
_atom_site_U_iso_or_equiv
_atom_site_adp_type
_atom_site_occupancy
_atom_site_symmetry_multiplicity
_atom_site_calc_flag
_atom_site_refinement_flags
Fe1 Fe 0.67276(3) 0.16289(3) 0.313846(14) 0.01333(15) Uani 1 1 d U
K1 K 0.23823(4) 0.18973(4) 0.35992(2) 0.0162(2) Uani 1 1 d U
O1 O 0.64487(12) 0.24016(14) 0.36770(7) 0.0172(6) Uani 1 1 d U
C1 C 0.66874(18) 0.2789(2) 0.43506(10) 0.0167(9) Uani 1 1 d U
C10 C 0.73866(19) 0.2300(2) 0.48328(11) 0.0243(10) Uani 1 1 d U
H10A H 0.7324 0.1662 0.4748 0.036 Uiso 1 1 calc R
H10B H 0.7483 0.2424 0.5323 0.036 Uiso 1 1 calc R
H10C H 0.7794 0.2507 0.4732 0.036 Uiso 1 1 calc R
C11 C 0.6878(2) 0.3792(2) 0.42878(11) 0.0213(10) Uani 1 1 d U
C12 C 0.7375(2) 0.4220(2) 0.49997(13) 0.0320(12) Uani 1 1 d U
H12A H 0.7491 0.4829 0.4920 0.048 Uiso 1 1 calc R
H12B H 0.7823 0.3877 0.5210 0.048 Uiso 1 1 calc R
H12C H 0.7125 0.4222 0.5315 0.048 Uiso 1 1 calc R
C13 C 0.7320(2) 0.3842(3) 0.38245(13) 0.0277(11) Uani 1 1 d U
H13A H 0.7008 0.3683 0.3342 0.042 Uiso 1 1 calc R
H13B H 0.7728 0.3430 0.4005 0.042 Uiso 1 1 calc R
H13C H 0.7502 0.4446 0.3836 0.042 Uiso 1 1 calc R
C14 C 0.6225(2) 0.4409(2) 0.39450(12) 0.0266(11) Uani 1 1 d U
H14A H 0.5992 0.4509 0.4269 0.040 Uiso 1 1 calc R
H14B H 0.5879 0.4135 0.3516 0.040 Uiso 1 1 calc R
H14C H 0.6388 0.4976 0.3832 0.040 Uiso 1 1 calc R
C15 C 0.60694(19) 0.2586(2) 0.46224(11) 0.0199(10) Uani 1 1 d U
C16 C 0.53024(19) 0.2804(2) 0.40567(12) 0.0265(10) Uani 1 1 d U
H16A H 0.4936 0.2505 0.4175 0.040 Uiso 1 1 calc R
H16B H 0.5267 0.2599 0.3599 0.040 Uiso 1 1 calc R
H16C H 0.5223 0.3444 0.4041 0.040 Uiso 1 1 calc R
C17 C 0.6146(2) 0.3094(2) 0.52957(12) 0.0311(11) Uani 1 1 d U
H17A H 0.5787 0.2874 0.5462 0.047 Uiso 1 1 calc R
H17B H 0.6068 0.3727 0.5192 0.047 Uiso 1 1 calc R
H17C H 0.6632 0.3001 0.5658 0.047 Uiso 1 1 calc R
C18 C 0.6058(2) 0.1602(2) 0.47842(14) 0.0327(11) Uani 1 1 d U
H18A H 0.6497 0.1450 0.5193 0.049 Uiso 1 1 calc R
H18B H 0.6037 0.1254 0.4381 0.049 Uiso 1 1 calc R
H18C H 0.5633 0.1473 0.4883 0.049 Uiso 1 1 calc R
O2 O 0.60992(12) 0.16693(13) 0.22090(7) 0.0146(6) Uani 1 1 d U
C2 C 0.53559(18) 0.1722(2) 0.17735(10) 0.0133(9) Uani 1 1 d U
C20 C 0.49045(18) 0.1474(2) 0.21969(10) 0.0163(9) Uani 1 1 d U
H20A H 0.4912 0.0831 0.2259 0.024 Uiso 1 1 calc R
H20B H 0.4405 0.1673 0.1944 0.024 Uiso 1 1 calc R
H20C H 0.5111 0.1761 0.2656 0.024 Uiso 1 1 calc R
C21 C 0.52001(19) 0.0981(2) 0.11750(11) 0.0171(9) Uani 1 1 d U
C22 C 0.5539(2) 0.1216(2) 0.06497(12) 0.0263(10) Uani 1 1 d U
H22A H 0.6053 0.1347 0.0906 0.039 Uiso 1 1 calc R
H22B H 0.5294 0.1735 0.0376 0.039 Uiso 1 1 calc R
H22C H 0.5483 0.0714 0.0335 0.039 Uiso 1 1 calc R
C23 C 0.5552(2) 0.0116(2) 0.15206(12) 0.0280(11) Uani 1 1 d U
H23A H 0.5354 -0.0065 0.1859 0.042 Uiso 1 1 calc R
H23B H 0.6075 0.0200 0.1762 0.042 Uiso 1 1 calc R
H23C H 0.5452 -0.0344 0.1163 0.042 Uiso 1 1 calc R
C24 C 0.43921(19) 0.0808(2) 0.07480(12) 0.0286(11) Uani 1 1 d U
H24A H 0.4335 0.0295 0.0443 0.043 Uiso 1 1 calc R
H24B H 0.4172 0.1328 0.0463 0.043 Uiso 1 1 calc R
H24C H 0.4155 0.0688 0.1066 0.043 Uiso 1 1 calc R
C25 C 0.51865(18) 0.2713(2) 0.15278(10) 0.0171(10) Uani 1 1 d U
C26 C 0.5766(2) 0.3137(2) 0.13131(14) 0.0310(11) Uani 1 1 d U
H26A H 0.5777 0.2824 0.0907 0.047 Uiso 1 1 calc R
H26B H 0.6241 0.3095 0.1703 0.047 Uiso 1 1 calc R
H26C H 0.5646 0.3761 0.1194 0.047 Uiso 1 1 calc R
C27 C 0.5216(2) 0.3292(2) 0.21588(12) 0.0276(11) Uani 1 1 d U
H27A H 0.5674 0.3186 0.2560 0.041 Uiso 1 1 calc R
H27B H 0.4813 0.3134 0.2283 0.041 Uiso 1 1 calc R
H27C H 0.5181 0.3918 0.2028 0.041 Uiso 1 1 calc R
C28 C 0.4448(2) 0.2886(3) 0.09420(12) 0.0345(12) Uani 1 1 d U
H28A H 0.4377 0.3525 0.0865 0.052 Uiso 1 1 calc R
H28B H 0.4070 0.2644 0.1073 0.052 Uiso 1 1 calc R
H28C H 0.4423 0.2602 0.0511 0.052 Uiso 1 1 calc R
O3 O 0.76647(12) 0.17782(13) 0.32212(7) 0.0156(6) Uani 1 1 d U
C3 C 0.81747(19) 0.1463(2) 0.29722(11) 0.0160(9) Uani 1 1 d U
C30 C 0.7960(2) 0.0537(2) 0.26572(13) 0.0304(11) Uani 1 1 d U
H30A H 0.8036 0.0109 0.3033 0.046 Uiso 1 1 calc R
H30B H 0.8258 0.0373 0.2403 0.046 Uiso 1 1 calc R
H30C H 0.7450 0.0537 0.2334 0.046 Uiso 1 1 calc R
C31 C 0.8926(2) 0.1365(2) 0.36489(11) 0.0231(10) Uani 1 1 d U
C32 C 0.9509(2) 0.0849(3) 0.35245(14) 0.0315(11) Uani 1 1 d U
H32A H 0.9910 0.0726 0.3974 0.047 Uiso 1 1 calc R
H32B H 0.9686 0.1199 0.3230 0.047 Uiso 1 1 calc R
H32C H 0.9308 0.0290 0.3289 0.047 Uiso 1 1 calc R
C33 C 0.8766(2) 0.0875(3) 0.42230(12) 0.0363(12) Uani 1 1 d U
H33A H 0.8566 0.0289 0.4051 0.054 Uiso 1 1 calc R
H33B H 0.8417 0.1217 0.4339 0.054 Uiso 1 1 calc R
H33C H 0.9215 0.0809 0.4642 0.054 Uiso 1 1 calc R
C34 C 0.9236(2) 0.2273(3) 0.39668(13) 0.0348(12) Uani 1 1 d U
H34A H 0.9661 0.2185 0.4405 0.052 Uiso 1 1 calc R
H34B H 0.8869 0.2606 0.4061 0.052 Uiso 1 1 calc R
H34C H 0.9376 0.2604 0.3637 0.052 Uiso 1 1 calc R
C35 C 0.8182(2) 0.2125(2) 0.23821(12) 0.0228(11) Uani 1 1 d U
C36 C 0.7505(2) 0.1904(3) 0.16993(13) 0.0452(13) Uani 1 1 d U
H36A H 0.7080 0.1845 0.1810 0.068 Uiso 1 1 calc R
H36B H 0.7587 0.1347 0.1502 0.068 Uiso 1 1 calc R
H36C H 0.7425 0.2381 0.1358 0.068 Uiso 1 1 calc R
C37 C 0.8101(3) 0.3073(3) 0.25434(16) 0.0445(13) Uani 1 1 d U
H37A H 0.8528 0.3259 0.2952 0.067 Uiso 1 1 calc R
H37B H 0.7669 0.3139 0.2642 0.067 Uiso 1 1 calc R
H37C H 0.8053 0.3441 0.2141 0.067 Uiso 1 1 calc R
C38 C 0.8826(2) 0.2026(3) 0.21798(14) 0.0380(12) Uani 1 1 d U
H38A H 0.8738 0.2368 0.1755 0.057 Uiso 1 1 calc R
H38B H 0.8889 0.1400 0.2094 0.057 Uiso 1 1 calc R
H38C H 0.9264 0.2244 0.2561 0.057 Uiso 1 1 calc R
N1 N 0.54878(19) -0.0231(2) 0.34722(10) 0.0320(9) Uani 1 1 d U
C90 C 0.6706(2) 0.0314(2) 0.35117(11) 0.0189(9) Uani 1 1 d U
H90A H 0.6871 -0.0094 0.3235 0.023 Uiso 1 1 calc R
H90B H 0.7065 0.0284 0.4002 0.023 Uiso 1 1 calc R
C91 C 0.6046(2) -0.0008(2) 0.34929(11) 0.0218(10) Uani 1 1 d U
O4 O 0.31385(15) 0.35443(16) 0.38705(9) 0.0301(8) Uani 1 1 d U
O5 O 0.25891(15) 0.27388(17) 0.24927(9) 0.0299(8) Uani 1 1 d U
O6 O 0.30078(13) 0.09263(15) 0.27387(8) 0.0242(7) Uani 1 1 d U
O7 O 0.38482(13) 0.11360(15) 0.41835(8) 0.0267(7) Uani 1 1 d U
O8 O 0.34323(13) 0.23186(16) 0.49727(8) 0.0255(7) Uani 1 1 d U
C40 C 0.3316(2) 0.3865(3) 0.33132(14) 0.0355(12) Uani 1 1 d U
H40A H 0.3766 0.3581 0.3335 0.043 Uiso 1 1 calc R
H40B H 0.3396 0.4512 0.3359 0.043 Uiso 1 1 calc R
C41 C 0.2704(2) 0.3656(3) 0.26255(14) 0.0329(12) Uani 1 1 d U
H41A H 0.2256 0.3925 0.2619 0.039 Uiso 1 1 calc R
H41B H 0.2807 0.3930 0.2244 0.039 Uiso 1 1 calc R
C42 C 0.3060(2) 0.2342(3) 0.22177(13) 0.0308(11) Uani 1 1 d U
H42A H 0.3569 0.2413 0.2551 0.037 Uiso 1 1 calc R
H42B H 0.2999 0.2628 0.1771 0.037 Uiso 1 1 calc R
C43 C 0.2872(2) 0.1392(2) 0.21036(11) 0.0309(11) Uani 1 1 d U
H43A H 0.2354 0.1335 0.1792 0.037 Uiso 1 1 calc R
H43B H 0.3156 0.1117 0.1865 0.037 Uiso 1 1 calc R
C44 C 0.3743(2) 0.0629(2) 0.30746(11) 0.0247(10) Uani 1 1 d U
H44A H 0.4078 0.1112 0.3085 0.030 Uiso 1 1 calc R
H44B H 0.3826 0.0124 0.2815 0.030 Uiso 1 1 calc R
C45 C 0.3873(2) 0.0353(2) 0.38084(12) 0.0286(11) Uani 1 1 d U
H45A H 0.3497 -0.0071 0.3802 0.034 Uiso 1 1 calc R
H45B H 0.4351 0.0063 0.4035 0.034 Uiso 1 1 calc R
C46 C 0.40097(19) 0.0978(2) 0.49017(11) 0.0259(11) Uani 1 1 d U
H46A H 0.4458 0.0625 0.5113 0.031 Uiso 1 1 calc R
H46B H 0.3611 0.0644 0.4950 0.031 Uiso 1 1 calc R
C47 C 0.4102(2) 0.1840(2) 0.52590(12) 0.0283(11) Uani 1 1 d U
H47A H 0.4247 0.1748 0.5767 0.034 Uiso 1 1 calc R
H47B H 0.4487 0.2184 0.5193 0.034 Uiso 1 1 calc R
C48 C 0.3499(2) 0.3238(2) 0.50787(13) 0.0311(11) Uani 1 1 d U
H48A H 0.3874 0.3359 0.5551 0.037 Uiso 1 1 calc R
H48B H 0.3036 0.3478 0.5060 0.037 Uiso 1 1 calc R
C49 C 0.3696(2) 0.3706(3) 0.45465(13) 0.0299(12) Uani 1 1 d U
H49A H 0.3743 0.4349 0.4644 0.036 Uiso 1 1 calc R
H49B H 0.4164 0.3482 0.4566 0.036 Uiso 1 1 calc R
O9 O 0.13758(15) 0.33573(16) 0.30561(9) 0.0290(8) Uani 1 1 d U
O10 O 0.08450(14) 0.16798(16) 0.25791(8) 0.0300(7) Uani 1 1 d U
O11 O 0.16764(13) 0.01964(15) 0.32253(8) 0.0230(7) Uani 1 1 d U
O12 O 0.21763(13) 0.08632(15) 0.46299(8) 0.0229(7) Uani 1 1 d U
O13 O 0.17058(15) 0.26787(16) 0.44197(9) 0.0277(7) Uani 1 1 d U
C50 C 0.0668(2) 0.3215(3) 0.25473(16) 0.0373(13) Uani 1 1 d U
H50A H 0.0500 0.3741 0.2243 0.045 Uiso 1 1 calc R
H50B H 0.0333 0.3110 0.2778 0.045 Uiso 1 1 calc R
C51 C 0.0680(2) 0.2426(3) 0.21201(14) 0.0390(13) Uani 1 1 d U
H51A H 0.0205 0.2347 0.1726 0.047 Uiso 1 1 calc R
H51B H 0.1053 0.2499 0.1929 0.047 Uiso 1 1 calc R
C52 C 0.0791(2) 0.0865(2) 0.22259(13) 0.0331(11) Uani 1 1 d U
H52A H 0.1143 0.0849 0.2007 0.040 Uiso 1 1 calc R
H52B H 0.0300 0.0795 0.1854 0.040 Uiso 1 1 calc R
C53 C 0.0943(2) 0.0146(2) 0.27441(13) 0.0303(11) Uani 1 1 d U
H53A H 0.0622 0.0203 0.2997 0.036 Uiso 1 1 calc R
H53B H 0.0849 -0.0434 0.2504 0.036 Uiso 1 1 calc R
C54 C 0.1841(2) -0.0337(2) 0.38409(13) 0.0271(11) Uani 1 1 d U
H54A H 0.2359 -0.0500 0.4033 0.033 Uiso 1 1 calc R
H54B H 0.1556 -0.0890 0.3711 0.033 Uiso 1 1 calc R
C55 C 0.1679(2) 0.0136(2) 0.43977(13) 0.0285(11) Uani 1 1 d U
C56 C 0.2067(2) 0.1399(2) 0.51449(12) 0.0254(10) Uani 1 1 d U
H56A H 0.2528 0.1694 0.5436 0.030 Uiso 1 1 calc R
H56B H 0.1930 0.1013 0.5455 0.030 Uiso 1 1 calc R
C57 C 0.1499(2) 0.2086(2) 0.48350(12) 0.0286(11) Uani 1 1 d U
H57A H 0.1035 0.1799 0.4542 0.034 Uiso 1 1 calc R
H57B H 0.1430 0.2417 0.5213 0.034 Uiso 1 1 calc R
C58 C 0.1192(3) 0.3376(3) 0.41418(16) 0.0380(13) Uani 1 1 d U
H58A H 0.1192 0.3764 0.4524 0.046 Uiso 1 1 calc R
H58B H 0.0701 0.3128 0.3897 0.046 Uiso 1 1 calc R
C59 C 0.1406(3) 0.3901(3) 0.36340(15) 0.0384(13) Uani 1 1 d U
H59A H 0.1076 0.4412 0.3455 0.046 Uiso 1 1 calc R
H59B H 0.1902 0.4133 0.3882 0.046 Uiso 1 1 calc R

loop_
_atom_site_aniso_label
_atom_site_aniso_U_11
_atom_site_aniso_U_22
_atom_site_aniso_U_33
_atom_site_aniso_U_23
_atom_site_aniso_U_13
_atom_site_aniso_U_12
Fe1 0.0131(3) 0.0145(3) 0.01331(15) 0.00004(12) 0.00626(13) 0.0007(2)
K1 0.0158(5) 0.0170(5) 0.0182(2) 0.00205(19) 0.0093(2) 0.0007(4)
O1 0.0190(17) 0.0188(14) 0.0141(7) -0.0022(6) 0.0069(7) 0.0007(12)
C1 0.014(2) 0.021(2) 0.0147(10) -0.0032(9) 0.0051(9) 0.0048(17)
C10 0.020(2) 0.031(2) 0.0184(11) -0.0020(10) 0.0042(10) 0.0073(19)
C11 0.018(3) 0.023(2) 0.0244(12) -0.0062(10) 0.0096(11) -0.0005(19)
C12 0.024(3) 0.032(3) 0.0347(15) -0.0140(12) 0.0063(12) -0.002(2)
C13 0.026(3) 0.024(3) 0.0408(15) -0.0051(12) 0.0213(13) -0.006(2)
C14 0.032(3) 0.020(2) 0.0274(13) -0.0040(11) 0.0118(12) 0.004(2)
C15 0.019(3) 0.024(2) 0.0187(11) -0.0034(10) 0.0100(10) 0.0017(18)
C16 0.015(2) 0.042(3) 0.0259(12) -0.0097(11) 0.0109(11) -0.006(2)
C17 0.027(3) 0.049(3) 0.0209(12) -0.0084(11) 0.0134(11) 0.001(2)
C18 0.040(3) 0.032(3) 0.0357(14) 0.0029(12) 0.0254(14) 0.002(2)
O2 0.0102(16) 0.0172(15) 0.0153(7) -0.0009(6) 0.0039(6) -0.0012(11)
C2 0.009(2) 0.016(2) 0.0167(10) -0.0013(9) 0.0063(9) -0.0010(17)
C20 0.010(2) 0.021(2) 0.0189(11) 0.0023(9) 0.0079(9) 0.0003(17)
C21 0.016(3) 0.016(2) 0.0198(11) -0.0039(9) 0.0081(10) -0.0043(18)
C22 0.032(3) 0.028(2) 0.0245(12) -0.0063(11) 0.0168(12) -0.004(2)
C23 0.031(3) 0.022(2) 0.0270(13) -0.0065(11) 0.0084(11) 0.000(2)
C24 0.026(3) 0.030(3) 0.0233(12) -0.0037(11) 0.0035(11) -0.0081(19)
C25 0.018(3) 0.018(2) 0.0188(11) 0.0014(9) 0.0100(10) 0.0031(18)
C26 0.040(3) 0.023(3) 0.0397(15) 0.0055(12) 0.0263(14) 0.000(2)
C27 0.040(3) 0.018(2) 0.0251(12) 0.0016(10) 0.0129(12) 0.010(2)
C28 0.033(3) 0.046(3) 0.0215(12) 0.0043(11) 0.0087(12) 0.015(2)
O3 0.0105(17) 0.0181(15) 0.0199(8) -0.0003(6) 0.0079(7) 0.0015(12)
C3 0.013(2) 0.017(2) 0.0204(11) -0.0001(9) 0.0092(10) -0.0014(18)
C30 0.036(3) 0.024(3) 0.0387(15) -0.0135(12) 0.0229(14) -0.011(2)
C31 0.015(3) 0.032(3) 0.0241(12) 0.0053(11) 0.0098(10) 0.0052(19)
C32 0.025(3) 0.031(3) 0.0395(15) 0.0025(13) 0.0149(13) 0.009(2)
C33 0.031(3) 0.053(3) 0.0243(13) 0.0091(12) 0.0105(12) 0.012(2)
C34 0.025(3) 0.045(3) 0.0337(15) -0.0131(13) 0.0108(13) -0.009(2)
C35 0.018(3) 0.025(3) 0.0294(13) 0.0105(11) 0.0144(11) 0.002(2)
C36 0.036(3) 0.075(3) 0.0253(13) 0.0135(14) 0.0140(13) 0.002(3)
C37 0.049(4) 0.042(3) 0.0542(19) 0.0188(15) 0.0328(17) 0.007(3)
C38 0.036(3) 0.050(3) 0.0377(15) 0.0070(14) 0.0250(14) -0.004(2)
N1 0.032(3) 0.037(2) 0.0240(11) 0.0027(10) 0.0084(10) -0.009(2)
C90 0.018(2) 0.014(2) 0.0254(12) 0.0012(10) 0.0101(10) 0.0009(19)
C91 0.028(3) 0.020(2) 0.0171(11) 0.0036(10) 0.0085(11) -0.002(2)
O4 0.030(2) 0.0275(18) 0.0358(10) 0.0035(8) 0.0166(9) -0.0061(14)
O5 0.030(2) 0.0322(18) 0.0340(10) 0.0120(8) 0.0199(9) 0.0072(15)
O6 0.0220(18) 0.0326(16) 0.0209(8) 0.0020(7) 0.0117(7) 0.0011(13)
O7 0.0296(18) 0.0311(17) 0.0204(8) 0.0031(7) 0.0109(8) 0.0113(13)
O8 0.0234(19) 0.0247(17) 0.0290(9) -0.0017(8) 0.0111(8) -0.0021(14)
C40 0.042(4) 0.027(3) 0.0469(17) 0.0073(13) 0.0277(15) -0.002(2)
C41 0.034(3) 0.033(3) 0.0424(16) 0.0161(13) 0.0258(14) 0.000(2)
C42 0.031(3) 0.040(3) 0.0293(13) 0.0120(12) 0.0206(12) 0.010(2)
C43 0.028(3) 0.048(3) 0.0181(11) 0.0008(11) 0.0110(11) 0.002(2)
C44 0.020(3) 0.033(3) 0.0260(12) -0.0020(11) 0.0140(11) 0.006(2)
C45 0.032(3) 0.027(3) 0.0289(13) 0.0036(11) 0.0140(12) 0.006(2)
C46 0.020(3) 0.031(3) 0.0212(12) 0.0104(11) 0.0032(10) 0.004(2)
C47 0.027(3) 0.033(3) 0.0206(12) 0.0018(11) 0.0053(11) -0.001(2)
C48 0.042(3) 0.022(2) 0.0327(14) -0.0103(11) 0.0179(13) -0.009(2)
C49 0.033(3) 0.019(3) 0.0389(15) -0.0062(12) 0.0158(13) -0.003(2)
O9 0.026(2) 0.0250(18) 0.0386(10) 0.0057(8) 0.0159(9) 0.0077(14)
O10 0.0305(19) 0.0291(18) 0.0281(9) 0.0032(8) 0.0093(8) 0.0058(13)
O11 0.0215(18) 0.0242(16) 0.0280(9) -0.0013(7) 0.0151(8) -0.0068(13)
O12 0.0254(18) 0.0247(16) 0.0239(8) 0.0009(7) 0.0153(8) -0.0015(13)
O13 0.031(2) 0.0227(17) 0.0408(11) 0.0053(8) 0.0263(9) 0.0050(14)
C50 0.016(3) 0.033(3) 0.061(2) 0.0188(15) 0.0137(15) 0.007(2)
C51 0.026(3) 0.049(3) 0.0328(15) 0.0154(13) 0.0013(13) 0.000(2)
C52 0.028(3) 0.040(3) 0.0293(14) -0.0085(12) 0.0088(12) -0.005(2)
C53 0.025(3) 0.032(3) 0.0370(15) -0.0123(12) 0.0157(12) -0.007(2)
C54 0.034(3) 0.015(2) 0.0391(15) 0.0023(11) 0.0223(13) -0.003(2)
C55 0.049(3) 0.011(2) 0.0334(14) -0.0047(11) 0.0253(14) -0.015(2)
C56 0.037(3) 0.023(2) 0.0224(12) -0.0016(10) 0.0186(12) -0.003(2)
C57 0.035(3) 0.032(3) 0.0267(13) -0.0023(11) 0.0202(12) -0.003(2)
C58 0.045(4) 0.028(3) 0.0547(19) 0.0093(15) 0.0343(17) 0.014(2)
C59 0.050(4) 0.023(3) 0.0539(19) 0.0063(14) 0.0330(17) 0.015(2)

loop_
_atom_type_symbol
_atom_type_description
_atom_type_scat_dispersion_real
_atom_type_scat_dispersion_imag
_atom_type_scat_source
C C 0.0033 0.0016 'International Tables Vol C Tables 4.2.6.8 and 6.1.1.4'
H H 0.0000 0.0000 'International Tables Vol C Tables 4.2.6.8 and 6.1.1.4'
N N 0.0061 0.0033 'International Tables Vol C Tables 4.2.6.8 and 6.1.1.4'
O O 0.0106 0.0060 'International Tables Vol C Tables 4.2.6.8 and 6.1.1.4'
K K 0.2009 0.2494 'International Tables Vol C Tables 4.2.6.8 and 6.1.1.4'
Fe Fe 0.3463 0.8444 'International Tables Vol C Tables 4.2.6.8 and 6.1.1.4'

loop_
_geom_angle_atom_site_label_1
_geom_angle_atom_site_label_2
_geom_angle_atom_site_label_3
_geom_angle
O2 Fe1 O3 109.96(8)
O2 Fe1 O1 111.57(9)
O3 Fe1 O1 114.57(9)
O2 Fe1 C90 107.92(10)
O3 Fe1 C90 104.44(12)
O1 Fe1 C90 107.92(10)
O5 K1 O12 173.25(7)
O5 K1 O13 125.00(7)
O12 K1 O13 61.09(7)
O5 K1 O4 61.60(6)
O12 K1 O4 124.23(6)
O13 K1 O4 82.36(7)
O5 K1 O8 115.22(7)
O12 K1 O8 68.75(6)
O13 K1 O8 69.35(7)
O4 K1 O8 59.12(6)
O5 K1 O11 113.61(6)
O12 K1 O11 60.36(5)
O13 K1 O11 103.15(7)
O4 K1 O11 174.39(7)
O8 K1 O11 123.60(6)
O5 K1 O9 69.37(7)
O12 K1 O9 115.06(7)
O13 K1 O9 59.25(6)
O4 K1 O9 69.54(8)
O8 K1 O9 110.00(7)
O11 K1 O9 112.20(7)
O5 K1 O7 93.45(7)
O12 K1 O7 84.26(7)
O13 K1 O7 124.04(6)
O4 K1 O7 83.65(7)
O8 K1 O7 57.07(6)
O11 K1 O7 93.99(7)
O9 K1 O7 152.62(8)
O5 K1 O6 59.07(7)
O12 K1 O6 114.64(6)
O13 K1 O6 174.51(7)
O4 K1 O6 103.11(7)
O8 K1 O6 113.00(7)
O11 K1 O6 71.39(7)
O9 K1 O6 122.76(5)
O7 K1 O6 57.01(5)
O5 K1 O10 85.39(7)
O12 K1 O10 93.02(7)
O13 K1 O10 82.04(7)
O4 K1 O10 123.78(7)
O8 K1 O10 150.86(7)
O11 K1 O10 56.79(7)
O9 K1 O10 56.11(7)
O7 K1 O10 146.53(7)
O6 K1 O10 95.03(6)
C1 O1 Fe1 142.63(19)
O1 C1 C10 107.8(2)
O1 C1 C11 108.09(19)
C10 C1 C11 108.7(3)
O1 C1 C15 105.7(2)
C10 C1 C15 108.5(2)
C11 C1 C15 117.7(3)
C1 C10 H10A 109.5
C1 C10 H10B 109.5
H10A C10 H10B 109.5
C1 C10 H10C 109.5
H10A C10 H10C 109.5
H10B C10 H10C 109.5
C14 C11 C13 106.3(3)
C14 C11 C12 107.2(3)
C13 C11 C12 105.1(3)
C14 C11 C1 115.3(3)
C13 C11 C1 108.5(3)
C12 C11 C1 113.8(2)
C11 C12 H12A 109.5
C11 C12 H12B 109.5
H12A C12 H12B 109.5
C11 C12 H12C 109.5
H12A C12 H12C 109.5
H12B C12 H12C 109.5
C11 C13 H13A 109.5
C11 C13 H13B 109.5
H13A C13 H13B 109.5
C11 C13 H13C 109.5
H13A C13 H13C 109.5
H13B C13 H13C 109.5
C11 C14 H14A 109.5
C11 C14 H14B 109.5
H14A C14 H14B 109.5
C11 C14 H14C 109.5
H14A C14 H14C 109.5
H14B C14 H14C 109.5
C18 C15 C17 106.6(2)
C18 C15 C16 105.9(3)
C17 C15 C16 106.8(3)
C18 C15 C1 110.4(3)
C17 C15 C1 114.8(3)
C16 C15 C1 111.8(2)
C15 C16 H16A 109.5
C15 C16 H16B 109.5
H16A C16 H16B 109.5
C15 C16 H16C 109.5
H16A C16 H16C 109.5
H16B C16 H16C 109.5
C15 C17 H17A 109.5
C15 C17 H17B 109.5
H17A C17 H17B 109.5
C15 C17 H17C 109.5
H17A C17 H17C 109.5
H17B C17 H17C 109.5
C15 C18 H18A 109.5
C15 C18 H18B 109.5
H18A C18 H18B 109.5
C15 C18 H18C 109.5
H18A C18 H18C 109.5
H18B C18 H18C 109.5
C2 O2 Fe1 141.66(18)
O2 C2 C20 109.69(19)
O2 C2 C25 107.4(2)
C20 C2 C25 108.3(3)
O2 C2 C21 106.6(3)
C20 C2 C21 107.3(3)
C25 C2 C21 117.30(18)
C2 C20 H20A 109.5
C2 C20 H20B 109.5
H20A C20 H20B 109.5
C2 C20 H20C 109.5
H20A C20 H20C 109.5
H20B C20 H20C 109.5
C23 C21 C24 108.2(3)
C23 C21 C22 106.1(3)
C24 C21 C22 107.3(2)
C23 C21 C2 108.66(19)
C24 C21 C2 113.6(3)
C22 C21 C2 112.7(3)
C21 C22 H22A 109.5
C21 C22 H22B 109.5
H22A C22 H22B 109.5
C21 C22 H22C 109.5
H22A C22 H22C 109.5
H22B C22 H22C 109.5
C21 C23 H23A 109.5
C21 C23 H23B 109.5
H23A C23 H23B 109.5
C21 C23 H23C 109.5
H23A C23 H23C 109.5
H23B C23 H23C 109.5
C21 C24 H24A 109.5
C21 C24 H24B 109.5
H24A C24 H24B 109.5
C21 C24 H24C 109.5
H24A C24 H24C 109.5
H24B C24 H24C 109.5
C28 C25 C26 107.8(2)
C28 C25 C27 105.9(3)
C26 C25 C27 103.5(3)
C28 C25 C2 116.1(3)
C26 C25 C2 113.4(3)
C27 C25 C2 109.17(19)
C25 C26 H26A 109.5
C25 C26 H26B 109.5
H26A C26 H26B 109.5
C25 C26 H26C 109.5
H26A C26 H26C 109.5
H26B C26 H26C 109.5
C25 C27 H27A 109.5
C25 C27 H27B 109.5
H27A C27 H27B 109.5
C25 C27 H27C 109.5
H27A C27 H27C 109.5
H27B C27 H27C 109.5
C25 C28 H28A 109.5
C25 C28 H28B 109.5
H28A C28 H28B 109.5
C25 C28 H28C 109.5
H28A C28 H28C 109.5
H28B C28 H28C 109.5
C3 O3 Fe1 142.98(18)
O3 C3 C30 110.1(3)
O3 C3 C35 108.0(3)
C30 C3 C35 109.3(2)
O3 C3 C31 106.14(19)
C30 C3 C31 107.2(3)
C35 C3 C31 115.9(3)
C3 C30 H30A 109.5
C3 C30 H30B 109.5
H30A C30 H30B 109.5
C3 C30 H30C 109.5
H30A C30 H30C 109.5
H30B C30 H30C 109.5
C32 C31 C34 108.7(3)
C32 C31 C33 107.7(3)
C34 C31 C33 105.5(2)
C32 C31 C3 114.8(2)
C34 C31 C3 111.8(3)
C33 C31 C3 107.9(3)
C31 C32 H32A 109.5
C31 C32 H32B 109.5
H32A C32 H32B 109.5
C31 C32 H32C 109.5
H32A C32 H32C 109.5
H32B C32 H32C 109.5
C31 C33 H33A 109.5
C31 C33 H33B 109.5
H33A C33 H33B 109.5
C31 C33 H33C 109.5
H33A C33 H33C 109.5
H33B C33 H33C 109.5
C31 C34 H34A 109.5
C31 C34 H34B 109.5
H34A C34 H34B 109.5
C31 C34 H34C 109.5
H34A C34 H34C 109.5
H34B C34 H34C 109.5
C37 C35 C38 109.9(3)
C37 C35 C36 106.0(3)
C38 C35 C36 104.9(2)
C37 C35 C3 113.1(2)
C38 C35 C3 115.2(3)
C36 C35 C3 107.0(3)
C35 C36 H36A 109.5
C35 C36 H36B 109.5
H36A C36 H36B 109.5
C35 C36 H36C 109.5
H36A C36 H36C 109.5
H36B C36 H36C 109.5
C35 C37 H37A 109.5
C35 C37 H37B 109.5
H37A C37 H37B 109.5
C35 C37 H37C 109.5
H37A C37 H37C 109.5
H37B C37 H37C 109.5
C35 C38 H38A 109.5
C35 C38 H38B 109.5
H38A C38 H38B 109.5
C35 C38 H38C 109.5
H38A C38 H38C 109.5
H38B C38 H38C 109.5
C91 C90 Fe1 117.9(2)
C91 C90 H90A 107.8
Fe1 C90 H90A 107.8
C91 C90 H90B 107.8
Fe1 C90 H90B 107.8
H90A C90 H90B 107.2
N1 C91 C90 176.6(4)
C49 O4 C40 112.9(3)
C49 O4 K1 119.43(18)
C40 O4 K1 115.0(2)
C41 O5 C42 114.0(3)
C41 O5 K1 110.45(15)
C42 O5 K1 118.97(18)
C43 O6 C44 112.5(3)
C43 O6 K1 110.42(18)
C44 O6 K1 117.88(13)
C46 O7 C45 113.3(2)
C46 O7 K1 105.59(18)
C45 O7 K1 110.30(18)
C48 O8 C47 114.7(3)
C48 O8 K1 111.26(16)
C47 O8 K1 119.93(16)
O4 C40 C41 109.0(3)
O4 C40 H40A 109.9
C41 C40 H40A 109.9
O4 C40 H40B 109.9
C41 C40 H40B 109.9
H40A C40 H40B 108.3
O5 C41 C40 113.6(3)
O5 C41 H41A 108.8
C40 C41 H41A 108.8
O5 C41 H41B 108.8
C40 C41 H41B 108.8
H41A C41 H41B 107.7
O5 C42 C43 107.6(3)
O5 C42 H42A 110.2
C43 C42 H42A 110.2
O5 C42 H42B 110.2
C43 C42 H42B 110.2
H42A C42 H42B 108.5
O6 C43 C42 112.8(2)
O6 C43 H43A 109.0
C42 C43 H43A 109.0
O6 C43 H43B 109.0
C42 C43 H43B 109.0
H43A C43 H43B 107.8
O6 C44 C45 107.9(3)
O6 C44 H44A 110.1
C45 C44 H44A 110.1
O6 C44 H44B 110.1
C45 C44 H44B 110.1
H44A C44 H44B 108.4
O7 C45 C44 107.3(3)
O7 C45 H45A 110.3
C44 C45 H45A 110.3
O7 C45 H45B 110.3
C44 C45 H45B 110.3
H45A C45 H45B 108.5
O7 C46 C47 108.3(2)
O7 C46 H46A 110.0
C47 C46 H46A 110.0
O7 C46 H46B 110.0
C47 C46 H46B 110.0
H46A C46 H46B 108.4
O8 C47 C46 109.1(3)
O8 C47 H47A 109.9
C46 C47 H47A 109.9
O8 C47 H47B 109.9
C46 C47 H47B 109.9
H47A C47 H47B 108.3
O8 C48 C49 112.8(2)
O8 C48 H48A 109.0
C49 C48 H48A 109.0
O8 C48 H48B 109.0
C49 C48 H48B 109.0
H48A C48 H48B 107.8
O4 C49 C48 108.2(3)
O4 C49 H49A 110.1
C48 C49 H49A 110.1
O4 C49 H49B 110.1
C48 C49 H49B 110.1
H49A C49 H49B 108.4
C50 O9 C59 114.0(3)
C50 O9 K1 121.0(2)
C59 O9 K1 108.61(19)
C52 O10 C51 112.8(2)
C52 O10 K1 107.84(19)
C51 O10 K1 106.6(2)
C53 O11 C54 113.8(3)
C53 O11 K1 120.00(18)
C54 O11 K1 110.20(17)
C56 O12 C55 112.9(3)
C56 O12 K1 111.92(17)
C55 O12 K1 117.65(12)
C57 O13 C58 111.6(3)
C57 O13 K1 115.86(19)
C58 O13 K1 120.59(16)
O9 C50 C51 108.4(3)
O9 C50 H50A 110.0
C51 C50 H50A 110.0
O9 C50 H50B 110.0
C51 C50 H50B 110.0
H50A C50 H50B 108.4
O10 C51 C50 106.5(2)
O10 C51 H51A 110.4
C50 C51 H51A 110.4
O10 C51 H51B 110.4
C50 C51 H51B 110.4
H51A C51 H51B 108.6
O10 C52 C53 108.0(2)
O10 C52 H52A 110.1
C53 C52 H52A 110.1
O10 C52 H52B 110.1
C53 C52 H52B 110.1
H52A C52 H52B 108.4
O11 C53 C52 109.3(3)
O11 C53 H53A 109.8
C52 C53 H53A 109.8
O11 C53 H53B 109.8
C52 C53 H53B 109.8
H53A C53 H53B 108.3
O11 C54 C55 112.2(3)
O11 C54 H54A 109.2
C55 C54 H54A 109.2
O11 C54 H54B 109.2
C55 C54 H54B 109.2
H54A C54 H54B 107.9
O12 C55 C54 106.5(3)
O12 C56 C57 113.1(2)
O12 C56 H56A 109.0
C57 C56 H56A 109.0
O12 C56 H56B 109.0
C57 C56 H56B 109.0
H56A C56 H56B 107.8
O13 C57 C56 109.9(3)
O13 C57 H57A 109.7
C56 C57 H57A 109.7
O13 C57 H57B 109.7
C56 C57 H57B 109.7
H57A C57 H57B 108.2
O13 C58 C59 107.7(3)
O13 C58 H58A 110.2
C59 C58 H58A 110.2
O13 C58 H58B 110.2
C59 C58 H58B 110.2
H58A C58 H58B 108.5
O9 C59 C58 111.0(3)
O9 C59 H59A 109.4
C58 C59 H59A 109.4
O9 C59 H59B 109.4
C58 C59 H59B 109.4
H59A C59 H59B 108.0

loop_
_geom_bond_atom_site_label_1
_geom_bond_atom_site_label_2
_geom_bond_distance
Fe1 O2 1.8448(15)
Fe1 O3 1.846(2)
Fe1 O1 1.8592(19)
Fe1 C90 2.141(3)
K1 O5 2.812(2)
K1 O12 2.8231(19)
K1 O13 2.843(2)
K1 O4 2.857(3)
K1 O8 2.8714(18)
K1 O11 2.892(2)
K1 O9 2.906(3)
K1 O7 2.948(2)
K1 O6 2.968(2)
K1 O10 2.997(2)
O1 C1 1.417(3)
C1 C10 1.553(4)
C1 C11 1.583(5)
C1 C15 1.596(5)
C10 H10A 0.9800
C10 H10B 0.9800
C10 H10C 0.9800
C11 C14 1.538(5)
C11 C13 1.560(5)
C11 C12 1.561(4)
C12 H12A 0.9800
C12 H12B 0.9800
C12 H12C 0.9800
C13 H13A 0.9800
C13 H13B 0.9800
C13 H13C 0.9800
C14 H14A 0.9800
C14 H14B 0.9800
C14 H14C 0.9800
C15 C18 1.527(4)
C15 C17 1.554(3)
C15 C16 1.561(4)
C16 H16A 0.9800
C16 H16B 0.9800
C16 H16C 0.9800
C17 H17A 0.9800
C17 H17B 0.9800
C17 H17C 0.9800
C18 H18A 0.9800
C18 H18B 0.9800
C18 H18C 0.9800
O2 C2 1.412(4)
C2 C20 1.550(4)
C2 C25 1.576(4)
C2 C21 1.612(4)
C20 H20A 0.9800
C20 H20B 0.9800
C20 H20C 0.9800
C21 C23 1.525(4)
C21 C24 1.537(5)
C21 C22 1.550(4)
C22 H22A 0.9800
C22 H22B 0.9800
C22 H22C 0.9800
C23 H23A 0.9800
C23 H23B 0.9800
C23 H23C 0.9800
C24 H24A 0.9800
C24 H24B 0.9800
C24 H24C 0.9800
C25 C28 1.525(4)
C25 C26 1.552(5)
C25 C27 1.563(4)
C26 H26A 0.9800
C26 H26B 0.9800
C26 H26C 0.9800
C27 H27A 0.9800
C27 H27B 0.9800
C27 H27C 0.9800
C28 H28A 0.9800
C28 H28B 0.9800
C28 H28C 0.9800
O3 C3 1.411(4)
C3 C30 1.533(4)
C3 C35 1.593(4)
C3 C31 1.612(4)
C30 H30A 0.9800
C30 H30B 0.9800
C30 H30C 0.9800
C31 C32 1.521(5)
C31 C34 1.544(5)
C31 C33 1.549(4)
C32 H32A 0.9800
C32 H32B 0.9800
C32 H32C 0.9800
C33 H33A 0.9800
C33 H33B 0.9800
C33 H33C 0.9800
C34 H34A 0.9800
C34 H34B 0.9800
C34 H34C 0.9800
C35 C37 1.495(5)
C35 C38 1.528(5)
C35 C36 1.565(4)
C36 H36A 0.9800
C36 H36B 0.9800
C36 H36C 0.9800
C37 H37A 0.9800
C37 H37B 0.9800
C37 H37C 0.9800
C38 H38A 0.9800
C38 H38B 0.9800
C38 H38C 0.9800
N1 C91 1.163(4)
C90 C91 1.406(5)
C90 H90A 0.9900
C90 H90B 0.9900
O4 C49 1.430(4)
O4 C40 1.433(4)
O5 C41 1.415(4)
O5 C42 1.426(4)
O6 C43 1.428(3)
O6 C44 1.437(4)
O7 C46 1.421(3)
O7 C45 1.432(4)
O8 C48 1.405(4)
O8 C47 1.437(4)
C40 C41 1.505(5)
C40 H40A 0.9900
C40 H40B 0.9900
C41 H41A 0.9900
C41 H41B 0.9900
C42 C43 1.480(5)
C42 H42A 0.9900
C42 H42B 0.9900
C43 H43A 0.9900
C43 H43B 0.9900
C44 C45 1.506(3)
C44 H44A 0.9900
C44 H44B 0.9900
C45 H45A 0.9900
C45 H45B 0.9900
C46 C47 1.476(4)
C46 H46A 0.9900
C46 H46B 0.9900
C47 H47A 0.9900
C47 H47B 0.9900
C48 C49 1.500(5)
C48 H48A 0.9900
C48 H48B 0.9900
C49 H49A 0.9900
C49 H49B 0.9900
O9 C50 1.414(4)
O9 C59 1.441(4)
O10 C52 1.417(4)
O10 C51 1.430(4)
O11 C53 1.420(4)
O11 C54 1.439(3)
O12 C56 1.433(3)
O12 C55 1.436(4)
O13 C57 1.422(4)
O13 C58 1.429(4)
C50 C51 1.496(5)
C50 H50A 0.9900
C50 H50B 0.9900
C51 H51A 0.9900
C51 H51B 0.9900
C52 C53 1.476(5)
C52 H52A 0.9900
C52 H52B 0.9900
C53 H53A 0.9900
C53 H53B 0.9900
C54 C55 1.509(4)
C54 H54A 0.9900
C54 H54B 0.9900
C56 C57 1.489(5)
C56 H56A 0.9900
C56 H56B 0.9900
C57 H57A 0.9900
C57 H57B 0.9900
C58 C59 1.520(5)
C58 H58A 0.9900
C58 H58B 0.9900
C59 H59A 0.9900
C59 H59B 0.9900
